data_7160557
loop_
_publ_author_name
'Prieto-Casta&#xf1;eda, Alejandro'
'Martin, Harlei'
'Manna, Tapasi'
'Beswick, Laura'
'McLean, Joshua T.'
'Pongener, Imlirenla'
'Gonz&#xe1;lez, In&#xe9;s Rabad&#xe1;n'
'Twamley, Brendan'
'Miller, Gavin J.'
'Scanlan, Eoin M.'

_publ_section_title
;
 Photoinitiated thiol-ene mediated functionalisation of 4,5-enoses.
;
_journal_issue 22
_journal_name_full 'Organic &amp; biomolecular chemistry'
_journal_page_first 5332
_journal_page_last 5338
_journal_paper_doi 10.1039/d5ob00507h
_journal_volume 23
_journal_year 2025
_chemical_absolute_configuration ad
_chemical_formula_moiety 'C16 H24 O9 S2'
_chemical_formula_sum 'C16 H24 O9 S2'
_chemical_formula_weight 424.47
_space_group_crystal_system orthorhombic
_space_group_IT_number 19
_space_group_name_Hall 'P 2ac 2ab'
_space_group_name_H-M_alt 'P 21 21 21'
_atom_sites_solution_hydrogens mixed
_atom_sites_solution_primary dual
_audit_creation_date 2024-02-16
_audit_creation_method
;
Olex2 1.5
(compiled 2023.03.06 svn.rbb2c1857 for OlexSys, GUI svn.r6748)
;
_audit_update_record
;
2024-10-08 deposited with the CCDC.	2025-05-13 downloaded from the CCDC.
;
_cell_angle_alpha 90
_cell_angle_beta 90
_cell_angle_gamma 90
_cell_formula_units_Z 4
_cell_length_a 8.5662(3)
_cell_length_b 11.8991(4)
_cell_length_c 19.6088(7)
_cell_measurement_reflns_used 9957
_cell_measurement_temperature 100(2)
_cell_measurement_theta_max 69.945
_cell_measurement_theta_min 4.346
_cell_volume 1998.73(12)
_computing_cell_refinement 'SAINT v8.38A (Bruker, 2016)'
_computing_data_collection 'APEX 3 (Bruker, 2017) '
_computing_data_reduction 'SAINT v8.37A (Bruker, 2016)'
_computing_molecular_graphics 'Olex2 (Dolomanov et al., 2009)'
_computing_publication_material 'Olex2 (Dolomanov et al., 2009)'
_computing_structure_refinement 'SHELXL (Sheldrick, 2015)'
_computing_structure_solution 'SHELXT (Sheldrick, 2015)'
_diffrn_ambient_temperature 100(2)
_diffrn_detector 'CCD area detector'
_diffrn_detector_area_resol_mean 8.33
_diffrn_detector_type APEX2
_diffrn_measured_fraction_theta_full 1.000
_diffrn_measured_fraction_theta_max 0.999
_diffrn_measurement_device 'Kappa diffractometer'
_diffrn_measurement_device_type 'Bruker APEX2 Kappa Duo'
_diffrn_measurement_method '\w and \f scans'
_diffrn_radiation_collimation 'focusing mirrors'
_diffrn_radiation_detector APEX2
_diffrn_radiation_monochromator 'mirror optics'
_diffrn_radiation_probe x-ray
_diffrn_radiation_type 'Cu K\a'
_diffrn_radiation_wavelength 1.54178
_diffrn_radiation_xray_symbol K-L~3~
_diffrn_reflns_av_R_equivalents 0.0429
_diffrn_reflns_av_unetI/netI 0.0212
_diffrn_reflns_Laue_measured_fraction_full 1.000
_diffrn_reflns_Laue_measured_fraction_max 0.999
_diffrn_reflns_limit_h_max 10
_diffrn_reflns_limit_h_min -10
_diffrn_reflns_limit_k_max 13
_diffrn_reflns_limit_k_min -14
_diffrn_reflns_limit_l_max 23
_diffrn_reflns_limit_l_min -23
_diffrn_reflns_number 29973
_diffrn_reflns_point_group_measured_fraction_full 1.000
_diffrn_reflns_point_group_measured_fraction_max 0.997
_diffrn_reflns_theta_full 67.679
_diffrn_reflns_theta_max 69.999
_diffrn_reflns_theta_min 4.346
_diffrn_source 'microfocus sealed X-ray tube'
_diffrn_source_current 0.6
_diffrn_source_power 0.02979
_diffrn_source_type 'Incoatec I\ms'
_diffrn_source_voltage 49.65
_exptl_absorpt_coefficient_mu 2.828
_exptl_absorpt_correction_T_max 0.7533
_exptl_absorpt_correction_T_min 0.6823
_exptl_absorpt_correction_type multi-scan
_exptl_absorpt_process_details
;
SADABS-2016/2 (Krause, 2015) was used for absorption correction.
wR2(int) was 0.0695 before and 0.0626 after correction.
The Ratio of minimum to maximum transmission is 0.8953.
The \l/2 correction factor is Not present.
;
_exptl_crystal_colour colourless
_exptl_crystal_colour_primary colourless
_exptl_crystal_density_diffrn 1.411
_exptl_crystal_density_method 'not measured'
_exptl_crystal_description fragment
_exptl_crystal_F_000 896
_exptl_crystal_size_max 0.194
_exptl_crystal_size_mid 0.176
_exptl_crystal_size_min 0.116
_refine_diff_density_max 0.366
_refine_diff_density_min -0.246
_refine_diff_density_rms 0.051
_refine_ls_abs_structure_details
;
 Flack x determined using 1565 quotients [(I+)-(I-)]/[(I+)+(I-)]
 (Parsons, Flack and Wagner, Acta Cryst. B69 (2013) 249-259).
;
_refine_ls_abs_structure_Flack -0.009(5)
_refine_ls_extinction_method none
_refine_ls_goodness_of_fit_ref 1.036
_refine_ls_hydrogen_treatment mixed
_refine_ls_matrix_type full
_refine_ls_number_parameters 252
_refine_ls_number_reflns 3770
_refine_ls_number_restraints 1
_refine_ls_restrained_S_all 1.037
_refine_ls_R_factor_all 0.0329
_refine_ls_R_factor_gt 0.0326
_refine_ls_shift/su_max 0.000
_refine_ls_shift/su_mean 0.000
_refine_ls_structure_factor_coef Fsqd
_refine_ls_weighting_details 'w=1/[\s^2^(Fo^2^)+(0.0638P)^2^+0.4904P] where P=(Fo^2^+2Fc^2^)/3'
_refine_ls_weighting_scheme calc
_refine_ls_wR_factor_gt 0.0897
_refine_ls_wR_factor_ref 0.0900
_reflns_Friedel_coverage 0.737
_reflns_Friedel_fraction_full 1.000
_reflns_Friedel_fraction_max 0.993
_reflns_number_gt 3730
_reflns_number_total 3770
_reflns_threshold_expression 'I > 2\s(I)'
_cod_data_source_file d5ob00507h3.cif
_cod_data_source_block tcd2212
_cod_depositor_comments 'Adding full bibliography for 7160555--7160558.cif.'
_cod_database_code 7160557
_shelx_shelxl_version_number 2018/3
_shelx_space_group_comment
;
The symmetry employed for this shelxl refinement is uniquely defined
by the following loop, which should always be used as a source of
symmetry information in preference to the above space-group names.
They are only intended as comments.
;
_shelx_estimated_absorpt_t_max 0.735
_shelx_estimated_absorpt_t_min 0.610
_olex2_refinement_description
;
1. Fixed Uiso
 At 1.2 times of:
  All C(H) groups, All C(H,H) groups
 At 1.5 times of:
  All C(H,H,H) groups
2. Restrained distances
 S23_$1-H23_$1
 0.98 with sigma of 0.01
3.a Ternary CH refined with riding coordinates:
 C2(H2), C3(H3), C4(H4), C5(H5), C6(H6)
3.b Secondary CH2 refined with riding coordinates:
 C20(H20A,H20B), C21(H21A,H21B), C22(H22A,H22B)
3.c Idealised Me refined as rotating group:
 C10(H10A,H10B,H10C), C14(H14A,H14B,H14C), C18(H18A,H18B,H18C), C27(H27A,H27B,
 H27C)
;
_olex2_exptl_crystal_mounting_method 'mounted in oil on a MiTeGen microloop'
_olex2_submission_original_sample_id APC-42
_olex2_submission_special_instructions 'No special instructions were received'

loop_
_space_group_symop_operation_xyz
'x, y, z'
'-x+1/2, -y, z+1/2'
'-x, y+1/2, -z+1/2'
'x+1/2, -y+1/2, -z'

loop_
_atom_site_label
_atom_site_type_symbol
_atom_site_fract_x
_atom_site_fract_y
_atom_site_fract_z
_atom_site_U_iso_or_equiv
_atom_site_adp_type
_atom_site_occupancy
_atom_site_site_symmetry_order
_atom_site_calc_flag
_atom_site_refinement_flags_posn
_atom_site_refinement_flags_adp
_atom_site_refinement_flags_occupancy
_atom_site_disorder_assembly
_atom_site_disorder_group
O1 O 0.2344(2) 0.20911(16) 0.56619(10) 0.0330(4) Uani 1 1 d . . . . .
C2 C 0.1834(3) 0.2171(2) 0.63420(15) 0.0327(6) Uani 1 1 d . . . . .
H2 H 0.067278 0.209481 0.636990 0.039 Uiso 1 1 calc R U . . .
C3 C 0.2369(3) 0.3278(2) 0.66555(14) 0.0296(5) Uani 1 1 d . . . . .
H3 H 0.353405 0.332956 0.664674 0.036 Uiso 1 1 calc R U . . .
C4 C 0.1662(3) 0.4233(2) 0.62546(14) 0.0277(5) Uani 1 1 d . . . . .
H4 H 0.049987 0.420913 0.629846 0.033 Uiso 1 1 calc R U . . .
C5 C 0.2119(3) 0.4122(2) 0.55004(13) 0.0277(5) Uani 1 1 d . . . . .
H5 H 0.154111 0.469989 0.522945 0.033 Uiso 1 1 calc R U . . .
C6 C 0.1618(3) 0.2946(2) 0.52623(15) 0.0312(6) Uani 1 1 d . . . . .
H6 H 0.046098 0.287831 0.531436 0.037 Uiso 1 1 calc R U . . .
O7 O 0.2579(2) 0.12939(16) 0.67044(12) 0.0369(5) Uani 1 1 d . . . . .
C8 C 0.1665(4) 0.0593(2) 0.70900(15) 0.0344(6) Uani 1 1 d . . . . .
O9 O 0.0272(3) 0.0581(2) 0.70460(13) 0.0503(6) Uani 1 1 d . . . . .
C10 C 0.2642(4) -0.0095(3) 0.75566(18) 0.0446(7) Uani 1 1 d . . . . .
H10A H 0.339767 -0.052896 0.728944 0.067 Uiso 1 1 calc R U . . .
H10B H 0.197228 -0.060997 0.781471 0.067 Uiso 1 1 calc R U . . .
H10C H 0.319903 0.039975 0.787334 0.067 Uiso 1 1 calc R U . . .
O11 O 0.1811(2) 0.33286(17) 0.73461(10) 0.0309(4) Uani 1 1 d . . . . .
C12 C 0.2905(3) 0.3374(2) 0.78475(15) 0.0344(6) Uani 1 1 d . . . . .
O13 O 0.4273(3) 0.3319(3) 0.77427(12) 0.0524(6) Uani 1 1 d . . . . .
C14 C 0.2154(4) 0.3503(3) 0.85281(15) 0.0373(6) Uani 1 1 d . . . . .
H14A H 0.150474 0.418123 0.852979 0.056 Uiso 1 1 calc R U . . .
H14B H 0.296228 0.356844 0.887959 0.056 Uiso 1 1 calc R U . . .
H14C H 0.150125 0.284505 0.862267 0.056 Uiso 1 1 calc R U . . .
O15 O 0.2245(2) 0.52677(15) 0.65427(9) 0.0282(4) Uani 1 1 d . . . . .
C16 C 0.1251(3) 0.6149(2) 0.65355(13) 0.0301(5) Uani 1 1 d . . . . .
O17 O -0.0042(3) 0.60977(19) 0.63121(13) 0.0464(6) Uani 1 1 d . . . . .
C18 C 0.1995(4) 0.7181(2) 0.68284(14) 0.0347(6) Uani 1 1 d . . . . .
H18A H 0.300295 0.698233 0.703155 0.052 Uiso 1 1 calc R U . . .
H18B H 0.131230 0.749993 0.717966 0.052 Uiso 1 1 calc R U . . .
H18C H 0.215570 0.773523 0.646556 0.052 Uiso 1 1 calc R U . . .
S19 S 0.42108(7) 0.42772(5) 0.53439(3) 0.03012(16) Uani 1 1 d . . . . .
C20 C 0.4415(3) 0.5799(2) 0.52589(14) 0.0328(6) Uani 1 1 d . . . . .
H20A H 0.346091 0.611894 0.505040 0.039 Uiso 1 1 calc R U . . .
H20B H 0.455497 0.614354 0.571448 0.039 Uiso 1 1 calc R U . . .
C21 C 0.5825(3) 0.6057(2) 0.48122(13) 0.0343(6) Uani 1 1 d . . . . .
H21A H 0.570417 0.566494 0.437014 0.041 Uiso 1 1 calc R U . . .
H21B H 0.585636 0.687496 0.471931 0.041 Uiso 1 1 calc R U . . .
C22 C 0.7359(3) 0.5704(3) 0.51356(14) 0.0341(6) Uani 1 1 d . . . . .
H22A H 0.732058 0.488967 0.523787 0.041 Uiso 1 1 calc R U . . .
H22B H 0.749339 0.610982 0.557245 0.041 Uiso 1 1 calc R U . . .
S23 S 0.90345(8) 0.59880(6) 0.45891(4) 0.03819(19) Uani 1 1 d . . . . .
C24 C 0.2036(3) 0.2750(2) 0.45174(15) 0.0324(6) Uani 1 1 d . . . . .
O25 O 0.2905(2) 0.20420(18) 0.43045(11) 0.0368(5) Uani 1 1 d . . . . .
O26 O 0.1264(2) 0.34936(18) 0.41385(10) 0.0367(4) Uani 1 1 d . . . . .
C27 C 0.1544(4) 0.3416(3) 0.34115(15) 0.0407(7) Uani 1 1 d . . . . .
H27A H 0.089634 0.396893 0.317279 0.061 Uiso 1 1 calc R U . . .
H27B H 0.127734 0.265884 0.325249 0.061 Uiso 1 1 calc R U . . .
H27C H 0.264796 0.356647 0.331730 0.061 Uiso 1 1 calc R U . . .
H23 H 0.898(5) 0.5261(19) 0.4342(18) 0.051(10) Uiso 1 1 d . . . . .

loop_
_atom_site_aniso_label
_atom_site_aniso_U_11
_atom_site_aniso_U_22
_atom_site_aniso_U_33
_atom_site_aniso_U_23
_atom_site_aniso_U_13
_atom_site_aniso_U_12
O1 0.0248(9) 0.0299(9) 0.0442(10) -0.0041(8) 0.0042(8) 0.0014(8)
C2 0.0218(12) 0.0293(13) 0.0470(15) 0.0008(12) 0.0033(12) 0.0032(10)
C3 0.0196(11) 0.0333(13) 0.0360(13) 0.0011(11) 0.0044(10) 0.0021(10)
C4 0.0190(11) 0.0283(12) 0.0358(13) -0.0043(10) -0.0005(10) -0.0010(10)
C5 0.0174(11) 0.0305(12) 0.0352(13) -0.0026(10) 0.0006(9) 0.0003(9)
C6 0.0200(11) 0.0323(13) 0.0413(14) -0.0045(11) 0.0028(10) 0.0008(10)
O7 0.0269(9) 0.0299(9) 0.0539(12) 0.0064(8) 0.0054(9) 0.0030(8)
C8 0.0341(15) 0.0306(13) 0.0386(14) -0.0049(11) 0.0036(11) -0.0046(11)
O9 0.0354(12) 0.0535(13) 0.0620(14) 0.0156(11) -0.0018(10) -0.0123(10)
C10 0.0452(18) 0.0366(15) 0.0519(18) 0.0031(13) 0.0056(15) 0.0011(14)
O11 0.0217(9) 0.0354(9) 0.0357(9) 0.0020(8) 0.0022(7) 0.0008(8)
C12 0.0279(14) 0.0323(13) 0.0429(14) 0.0036(12) -0.0021(11) -0.0043(11)
O13 0.0256(10) 0.0852(17) 0.0466(12) -0.0018(12) -0.0009(9) -0.0012(12)
C14 0.0336(14) 0.0392(15) 0.0391(14) 0.0033(12) -0.0010(12) -0.0061(12)
O15 0.0222(9) 0.0293(9) 0.0332(9) -0.0032(7) -0.0009(7) 0.0004(7)
C16 0.0341(14) 0.0313(12) 0.0249(11) -0.0019(10) -0.0029(10) 0.0043(11)
O17 0.0386(12) 0.0380(11) 0.0627(14) -0.0153(10) -0.0203(11) 0.0119(9)
C18 0.0425(15) 0.0306(13) 0.0310(12) -0.0003(11) -0.0029(12) -0.0002(12)
S19 0.0206(3) 0.0293(3) 0.0405(3) -0.0024(2) 0.0032(3) -0.0006(2)
C20 0.0295(13) 0.0310(13) 0.0380(13) 0.0017(11) 0.0051(11) 0.0011(11)
C21 0.0315(14) 0.0364(14) 0.0350(12) 0.0052(10) 0.0028(12) 0.0024(11)
C22 0.0300(14) 0.0410(15) 0.0312(12) 0.0030(11) 0.0005(10) -0.0056(12)
S23 0.0287(3) 0.0422(4) 0.0436(3) 0.0032(3) 0.0039(3) 0.0006(3)
C24 0.0199(11) 0.0357(14) 0.0416(14) -0.0119(12) 0.0006(11) -0.0060(10)
O25 0.0226(9) 0.0384(10) 0.0495(11) -0.0134(9) 0.0044(8) -0.0007(8)
O26 0.0280(9) 0.0474(12) 0.0346(9) -0.0080(9) 0.0017(8) 0.0053(8)
C27 0.0317(14) 0.0550(18) 0.0353(14) -0.0092(14) 0.0020(12) -0.0043(13)

loop_
_atom_type_symbol
_atom_type_description
_atom_type_scat_dispersion_real
_atom_type_scat_dispersion_imag
_atom_type_scat_source
C C 0.0181 0.0091 'International Tables Vol C Tables 4.2.6.8 and 6.1.1.4'
H H 0.0000 0.0000 'International Tables Vol C Tables 4.2.6.8 and 6.1.1.4'
O O 0.0492 0.0322 'International Tables Vol C Tables 4.2.6.8 and 6.1.1.4'
S S 0.3331 0.5567 'International Tables Vol C Tables 4.2.6.8 and 6.1.1.4'

loop_
_exptl_crystal_face_index_h
_exptl_crystal_face_index_k
_exptl_crystal_face_index_l
_exptl_crystal_face_perp_dist
0.00 1.00 0.00 0.0670
-1.00 1.00 0.00 0.0540
-1.00 0.00 0.00 0.0710
-1.00 -1.00 1.00 0.0690
1.00 1.00 -1.00 0.1050
0.00 -1.00 -1.00 0.0570
0.00 0.00 1.00 0.0720
0.00 -1.00 1.00 0.0430
-3.00 2.00 -3.00 0.0730
2.00 3.00 1.00 0.0610
3.00 -1.00 -1.00 0.1100
-1.00 0.00 3.00 0.0590
0.00 2.00 -3.00 0.0580
-1.00 3.00 -3.00 0.0500
1.00 0.00 3.00 0.0620
1.00 -2.00 3.00 0.0550
3.00 -1.00 3.00 0.0620
0.00 -3.00 2.00 0.0360

loop_
_geom_angle_atom_site_label_1
_geom_angle_atom_site_label_2
_geom_angle_atom_site_label_3
_geom_angle
_geom_angle_site_symmetry_1
_geom_angle_site_symmetry_3
_geom_angle_publ_flag
C2 O1 C6 109.7(2) . . ?
O1 C2 H2 110.8 . . ?
O1 C2 C3 110.3(2) . . ?
O1 C2 O7 106.6(2) . . ?
C3 C2 H2 110.8 . . ?
O7 C2 H2 110.8 . . ?
O7 C2 C3 107.4(2) . . ?
C2 C3 H3 110.2 . . ?
C4 C3 C2 108.7(2) . . ?
C4 C3 H3 110.2 . . ?
O11 C3 C2 108.4(2) . . ?
O11 C3 H3 110.2 . . ?
O11 C3 C4 109.0(2) . . ?
C3 C4 H4 109.5 . . ?
C3 C4 C5 109.6(2) . . ?
C5 C4 H4 109.5 . . ?
O15 C4 C3 107.4(2) . . ?
O15 C4 H4 109.5 . . ?
O15 C4 C5 111.2(2) . . ?
C4 C5 H5 109.1 . . ?
C4 C5 C6 107.4(2) . . ?
C4 C5 S19 113.75(18) . . ?
C6 C5 H5 109.1 . . ?
C6 C5 S19 108.34(17) . . ?
S19 C5 H5 109.1 . . ?
O1 C6 C5 111.2(2) . . ?
O1 C6 H6 108.6 . . ?
O1 C6 C24 108.4(2) . . ?
C5 C6 H6 108.6 . . ?
C24 C6 C5 111.4(2) . . ?
C24 C6 H6 108.6 . . ?
C8 O7 C2 117.9(2) . . ?
O7 C8 C10 110.7(3) . . ?
O9 C8 O7 122.5(3) . . ?
O9 C8 C10 126.8(3) . . ?
C8 C10 H10A 109.5 . . ?
C8 C10 H10B 109.5 . . ?
C8 C10 H10C 109.5 . . ?
H10A C10 H10B 109.5 . . ?
H10A C10 H10C 109.5 . . ?
H10B C10 H10C 109.5 . . ?
C12 O11 C3 117.0(2) . . ?
O11 C12 C14 110.8(2) . . ?
O13 C12 O11 123.5(3) . . ?
O13 C12 C14 125.8(3) . . ?
C12 C14 H14A 109.5 . . ?
C12 C14 H14B 109.5 . . ?
C12 C14 H14C 109.5 . . ?
H14A C14 H14B 109.5 . . ?
H14A C14 H14C 109.5 . . ?
H14B C14 H14C 109.5 . . ?
C16 O15 C4 116.1(2) . . ?
O15 C16 C18 111.4(2) . . ?
O17 C16 O15 123.3(3) . . ?
O17 C16 C18 125.3(3) . . ?
C16 C18 H18A 109.5 . . ?
C16 C18 H18B 109.5 . . ?
C16 C18 H18C 109.5 . . ?
H18A C18 H18B 109.5 . . ?
H18A C18 H18C 109.5 . . ?
H18B C18 H18C 109.5 . . ?
C20 S19 C5 102.08(12) . . ?
S19 C20 H20A 109.8 . . ?
S19 C20 H20B 109.8 . . ?
H20A C20 H20B 108.3 . . ?
C21 C20 S19 109.17(19) . . ?
C21 C20 H20A 109.8 . . ?
C21 C20 H20B 109.8 . . ?
C20 C21 H21A 109.0 . . ?
C20 C21 H21B 109.0 . . ?
H21A C21 H21B 107.8 . . ?
C22 C21 C20 113.0(2) . . ?
C22 C21 H21A 109.0 . . ?
C22 C21 H21B 109.0 . . ?
C21 C22 H22A 109.1 . . ?
C21 C22 H22B 109.1 . . ?
C21 C22 S23 112.61(19) . . ?
H22A C22 H22B 107.8 . . ?
S23 C22 H22A 109.1 . . ?
S23 C22 H22B 109.1 . . ?
C22 S23 H23 95(2) . . ?
O25 C24 C6 126.0(3) . . ?
O25 C24 O26 125.5(3) . . ?
O26 C24 C6 108.5(2) . . ?
C24 O26 C27 115.1(2) . . ?
O26 C27 H27A 109.5 . . ?
O26 C27 H27B 109.5 . . ?
O26 C27 H27C 109.5 . . ?
H27A C27 H27B 109.5 . . ?
H27A C27 H27C 109.5 . . ?
H27B C27 H27C 109.5 . . ?

loop_
_geom_bond_atom_site_label_1
_geom_bond_atom_site_label_2
_geom_bond_distance
_geom_bond_site_symmetry_2
_geom_bond_publ_flag
O1 C2 1.407(4) . ?
O1 C6 1.426(4) . ?
C2 H2 1.0000 . ?
C2 C3 1.525(4) . ?
C2 O7 1.414(3) . ?
C3 H3 1.0000 . ?
C3 C4 1.508(4) . ?
C3 O11 1.437(3) . ?
C4 H4 1.0000 . ?
C4 C5 1.535(4) . ?
C4 O15 1.444(3) . ?
C5 H5 1.0000 . ?
C5 C6 1.537(4) . ?
C5 S19 1.827(3) . ?
C6 H6 1.0000 . ?
C6 C24 1.522(4) . ?
O7 C8 1.371(4) . ?
C8 O9 1.196(4) . ?
C8 C10 1.486(5) . ?
C10 H10A 0.9800 . ?
C10 H10B 0.9800 . ?
C10 H10C 0.9800 . ?
O11 C12 1.359(3) . ?
C12 O13 1.191(4) . ?
C12 C14 1.489(4) . ?
C14 H14A 0.9800 . ?
C14 H14B 0.9800 . ?
C14 H14C 0.9800 . ?
O15 C16 1.351(3) . ?
C16 O17 1.193(4) . ?
C16 C18 1.498(4) . ?
C18 H18A 0.9800 . ?
C18 H18B 0.9800 . ?
C18 H18C 0.9800 . ?
S19 C20 1.827(3) . ?
C20 H20A 0.9900 . ?
C20 H20B 0.9900 . ?
C20 C21 1.523(4) . ?
C21 H21A 0.9900 . ?
C21 H21B 0.9900 . ?
C21 C22 1.519(4) . ?
C22 H22A 0.9900 . ?
C22 H22B 0.9900 . ?
C22 S23 1.823(3) . ?
S23 H23 0.992(13) . ?
C24 O25 1.200(3) . ?
C24 O26 1.331(4) . ?
O26 C27 1.449(3) . ?
C27 H27A 0.9800 . ?
C27 H27B 0.9800 . ?
C27 H27C 0.9800 . ?

loop_
_geom_hbond_atom_site_label_D
_geom_hbond_atom_site_label_H
_geom_hbond_atom_site_label_A
_geom_hbond_distance_DH
_geom_hbond_distance_HA
_geom_hbond_distance_DA
_geom_hbond_angle_DHA
_geom_hbond_site_symmetry_A
_geom_hbond_publ_flag
C2 H2 O25 1.00 2.90 3.716(3) 139 4_456 yes
C4 H4 O25 1.00 2.92 3.723(3) 137 4_456 yes
C5 H5 S23 1.00 2.92 3.886(3) 162 1_455 yes
C6 H6 O25 1.00 2.32 3.292(3) 165 4_456 yes
C10 H10A O13 0.98 2.42 3.300(4) 149 3_646 yes
C14 H14A O9 0.98 2.52 3.420(4) 152 3_556 yes
C14 H14B S23 0.98 2.97 3.919(3) 163 2_665 yes
C14 H14C O17 0.98 2.43 3.401(4) 171 3_546 yes
C18 H18B O11 0.98 3.00 3.887(4) 151 3_556 yes
C18 H18C S23 0.98 3.03 3.940(3) 155 4_466 yes
C22 H22A O25 0.99 2.52 3.479(4) 164 4_556 yes
C27 H27B O13 0.98 2.85 3.629(4) 137 4_456 yes
C27 H27C O9 0.98 2.57 3.526(4) 166 4_556 yes
S23 H23 O1 0.992(13) 3.13(3) 3.970(2) 143(3) 4_556 yes
S23 H23 O7 0.992(13) 3.01(2) 3.919(2) 152(3) 4_556 yes
S23 H23 O26 0.992(13) 2.90(3) 3.639(2) 132(3) 1_655 yes

loop_
_geom_torsion_atom_site_label_1
_geom_torsion_atom_site_label_2
_geom_torsion_atom_site_label_3
_geom_torsion_atom_site_label_4
_geom_torsion
_geom_torsion_site_symmetry_1
_geom_torsion_site_symmetry_2
_geom_torsion_site_symmetry_3
_geom_torsion_site_symmetry_4
_geom_torsion_publ_flag
O1 C2 C3 C4 61.1(3) . . . . ?
O1 C2 C3 O11 179.4(2) . . . . ?
O1 C2 O7 C8 -128.4(2) . . . . ?
O1 C6 C24 O25 -4.3(4) . . . . ?
O1 C6 C24 O26 175.3(2) . . . . ?
C2 O1 C6 C5 64.0(3) . . . . ?
C2 O1 C6 C24 -173.2(2) . . . . ?
C2 C3 C4 C5 -56.5(3) . . . . ?
C2 C3 C4 O15 -177.4(2) . . . . ?
C2 C3 O11 C12 117.4(2) . . . . ?
C2 O7 C8 O9 12.2(4) . . . . ?
C2 O7 C8 C10 -166.7(3) . . . . ?
C3 C2 O7 C8 113.4(3) . . . . ?
C3 C4 C5 C6 55.0(3) . . . . ?
C3 C4 C5 S19 -64.9(2) . . . . ?
C3 C4 O15 C16 -146.1(2) . . . . ?
C3 O11 C12 O13 -3.8(4) . . . . ?
C3 O11 C12 C14 176.0(2) . . . . ?
C4 C3 O11 C12 -124.4(2) . . . . ?
C4 C5 C6 O1 -58.5(3) . . . . ?
C4 C5 C6 C24 -179.5(2) . . . . ?
C4 C5 S19 C20 -86.4(2) . . . . ?
C4 O15 C16 O17 0.5(4) . . . . ?
C4 O15 C16 C18 -178.4(2) . . . . ?
C5 C4 O15 C16 93.9(2) . . . . ?
C5 C6 C24 O25 118.4(3) . . . . ?
C5 C6 C24 O26 -62.1(3) . . . . ?
C5 S19 C20 C21 -153.37(19) . . . . ?
C6 O1 C2 C3 -64.4(3) . . . . ?
C6 O1 C2 O7 179.2(2) . . . . ?
C6 C5 S19 C20 154.26(19) . . . . ?
C6 C24 O26 C27 179.9(2) . . . . ?
O7 C2 C3 C4 176.9(2) . . . . ?
O7 C2 C3 O11 -64.7(3) . . . . ?
O11 C3 C4 C5 -174.4(2) . . . . ?
O11 C3 C4 O15 64.6(3) . . . . ?
O15 C4 C5 C6 173.62(19) . . . . ?
O15 C4 C5 S19 53.7(2) . . . . ?
S19 C5 C6 O1 64.8(2) . . . . ?
S19 C5 C6 C24 -56.2(3) . . . . ?
S19 C20 C21 C22 -65.7(3) . . . . ?
C20 C21 C22 S23 178.7(2) . . . . ?
O25 C24 O26 C27 -0.6(4) . . . . ?
